data_1552955
loop_
_publ_author_name
'Venkatramaiah, N.'
'Pereira, Carla F.'
'Mendes, Ricardo F.'
'Paz, Filipe A Almeida'
'Tom\'e, Jo\~ao P C'

_publ_section_title
;
 Phosphonate appended porphyrins as versatile chemosensors for selective
 detection of trinitrotoluene.
;
_journal_issue 8
_journal_name_full 'Analytical chemistry'
_journal_page_first 4515
_journal_page_last 4522
_journal_paper_doi 10.1021/acs.analchem.5b00772
_journal_volume 87
_journal_year 2015
_chemical_formula_moiety 'C44 H28 N4 O12 P4, 2(O4 S)'
_chemical_formula_sum 'C44 H28 N4 O20 P4 S2'
_chemical_formula_weight 1120.70
_space_group_crystal_system monoclinic
_space_group_IT_number 11
_space_group_name_Hall '-P 2yb'
_space_group_name_H-M_alt 'P 1 21/m 1'
_symmetry_space_group_name_Hall '-P 2yb'
_symmetry_space_group_name_H-M 'P 1 21/m 1'
_atom_sites_solution_hydrogens geom
_cell_angle_alpha 90
_cell_angle_beta 101.644(8)
_cell_angle_gamma 90
_cell_formula_units_Z 2
_cell_length_a 8.381(2)
_cell_length_b 19.609(6)
_cell_length_c 17.205(5)
_cell_measurement_reflns_used 9945
_cell_measurement_temperature 180(2)
_cell_measurement_theta_max 25.27
_cell_measurement_theta_min 2.42
_cell_volume 2769.3(13)
_computing_cell_refinement 'SAINT V8.27B (Bruker AXS Inc., 2012)'
_computing_data_collection 'APEX2 2012.4 (Bruker AXS Inc., 2012)'
_computing_data_reduction 'SAINT V8.27B (Bruker AXS Inc., 2012)'
_computing_molecular_graphics 'DIAMOND (Brandenburg, 2009)'
_computing_publication_material 'SHELXTL (Sheldrick, 2014)'
_computing_structure_refinement 'SHELXTL (Sheldrick, 2014)'
_computing_structure_solution 'SHELXTL (Sheldrick, 2014)'
_diffrn_ambient_temperature 180(2)
_diffrn_measured_fraction_theta_full 0.990
_diffrn_measured_fraction_theta_max 0.985
_diffrn_measurement_device_type 'Bruker D8 Quest Kappa PHOTON100'
_diffrn_measurement_method '\w / \f scans'
_diffrn_radiation_monochromator graphite
_diffrn_radiation_source 'fine-focus sealed tube'
_diffrn_radiation_type MoK\a
_diffrn_radiation_wavelength 0.71073
_diffrn_reflns_av_R_equivalents 0.0561
_diffrn_reflns_av_unetI/netI 0.0342
_diffrn_reflns_Laue_measured_fraction_full 0.990
_diffrn_reflns_Laue_measured_fraction_max 0.985
_diffrn_reflns_limit_h_max 10
_diffrn_reflns_limit_h_min -9
_diffrn_reflns_limit_k_max 23
_diffrn_reflns_limit_k_min -23
_diffrn_reflns_limit_l_max 20
_diffrn_reflns_limit_l_min -20
_diffrn_reflns_number 49050
_diffrn_reflns_point_group_measured_fraction_full 0.990
_diffrn_reflns_point_group_measured_fraction_max 0.985
_diffrn_reflns_theta_full 25.242
_diffrn_reflns_theta_max 25.345
_diffrn_reflns_theta_min 3.627
_diffrn_standards_decay_% 0
_diffrn_standards_interval_count 0
_diffrn_standards_interval_time 0
_diffrn_standards_number 0
_exptl_absorpt_coefficient_mu 0.286
_exptl_absorpt_correction_type multi-scan
_exptl_absorpt_process_details
;
 SADABS (Sheldrick, 1997)
;
_exptl_crystal_colour Green
_exptl_crystal_density_diffrn 1.344
_exptl_crystal_description Needle
_exptl_crystal_F_000 1144
_exptl_crystal_size_max 0.300
_exptl_crystal_size_mid 0.150
_exptl_crystal_size_min 0.150
_exptl_transmission_factor_max 0.7452
_exptl_transmission_factor_min 0.6135
_platon_squeeze_details
;
TITL a in P2(1)/m
CELL    8.3810   19.6090   17.2050     90.00    101.64     90.00
SPGR P21/m
# Solvent Accessible Volume =     606.3
# Electrons Found in S.A.V. =     122.7
# Note: Atoms in Void as Cxxx and Qxxx all others
Q101 0.613 0.749 0.641 !       3.64 eA-3
Q102 0.399 0.247 0.031 !       3.12 eA-3
Q103 0.413 0.749 0.844 !       2.91 eA-3
Q104 0.590 0.251 0.484 !       2.64 eA-3
C105 0.874 0.248 0.906 !       2.51 eA-3
Q106 0.661 0.685 0.531 !       2.51 eA-3
Q107 0.706 0.639 0.428 !       2.44 eA-3
Q108 0.336 0.795 0.962 !       2.43 eA-3
Q109 0.398 0.936 0.534 !       1.91 eA-3
Q110 0.744 0.144 0.550 !       1.78 eA-3
Q111 0.466 0.940 0.397 !       1.73 eA-3
C112 0.318 0.858 0.086 !       1.72 eA-3
C113 0.689 0.691 0.314 !       1.66 eA-3
C114 0.787 0.751 0.266 !       1.64 eA-3
Q115 0.406 0.093 0.872 !       1.56 eA-3
C116 0.781 0.312 0.905 !       1.51 eA-3
C117 1.004 0.254 0.687 !       1.50 eA-3
C118 0.596 0.630 0.282 !       1.41 eA-3
C119 0.030 0.250 0.625 !       1.29 eA-3
C120 0.911 0.750 0.343 !       1.23 eA-3
C121 0.213 0.251 0.672 !       1.23 eA-3
Q122 0.337 0.584 0.461 !       1.22 eA-3
Q123 0.248 0.381-0.003 !       1.16 eA-3
Q124 0.248 0.131 1.003 !       1.16 eA-3
Q125 0.224 0.330 0.894 !       1.05 eA-3
Q126 0.630 0.073 0.269 !       0.98 eA-3
Q127 0.986 0.219 0.941 !       0.95 eA-3
Q128 0.359 0.904 0.756 !       0.94 eA-3
Q129 0.928 0.186 0.735 !       0.93 eA-3
Q130 0.937 0.260 0.329 !       0.93 eA-3
Q131 0.403 0.438 0.019 !       0.90 eA-3
Q132 0.460 0.436 0.941 !       0.90 eA-3
Q133 0.785 0.869 0.846 !       0.90 eA-3
Q134 0.659 0.910 0.982 !       0.89 eA-3
Q135 0.446 0.750 0.640 !       0.88 eA-3
Q136 0.536 0.640 0.712 !       0.88 eA-3
Q137 0.418 0.658 0.909 !       0.86 eA-3
Q138 0.689 0.385 0.507 !       0.85 eA-3
Q139 0.564 0.362 0.731 !       0.80 eA-3
Q140 0.358 0.268 0.432 !       0.79 eA-3
C141 0.641 0.745 0.297 !       0.79 eA-3
Q142 0.023 0.244 0.390 !       0.72 eA-3
Q143 0.096 0.787 0.308 !       0.71 eA-3
Q144 0.595 0.578 0.799 !       0.70 eA-3
Q145 0.504 0.086 0.723 !       0.69 eA-3
C146 0.811 0.695 0.268 !       0.67 eA-3
Q147 0.064 0.112 0.360 !       0.67 eA-3
C148 0.704 0.253 0.906 !       0.66 eA-3
Q149 0.850 0.898 0.816 !       0.65 eA-3
Q150 1.000 0.561 0.649 !       0.65 eA-3
C151 1.002 0.242 0.000 !       0.65 eA-3
Q152 0.617 0.888 0.817 !       0.64 eA-3
Q153 0.661 0.909 0.752 !       0.63 eA-3
Q154 0.932 0.926 0.860 !       0.62 eA-3
Q155 0.898 0.059 0.344 !       0.62 eA-3
C156 0.220 0.156 0.723 !       0.61 eA-3
Q157 0.721 0.244 0.954 !       0.61 eA-3
C158 0.505 0.204 0.775 !       0.60 eA-3
Q159 0.567 0.561 0.820 !       0.59 eA-3
Q160 0.156 0.484 0.922 !       0.59 eA-3
Q161 0.079 0.171 0.385 !       0.59 eA-3
Q162 0.871 0.487 0.547 !       0.59 eA-3
Q163 0.345 0.485 0.733 !       0.58 eA-3
Q164 0.947 0.523 0.133 !       0.58 eA-3
Q165 0.943 0.947 0.135 !       0.58 eA-3
Q166 0.244 0.468 0.374 !       0.58 eA-3
Q167 0.285 0.755 0.875 !       0.56 eA-3
C168 1.006 0.772 0.122 !       0.56 eA-3
Q169 0.624 0.392 0.674 !       0.56 eA-3
Q170 0.407 0.983 0.702 !       0.56 eA-3
Q171 0.237 0.059 0.427 !       0.55 eA-3
Q172 0.052 0.245 0.203 !       0.55 eA-3
C173 0.953 0.749 0.141 !       0.55 eA-3
Q174 0.168 0.986 0.631 !       0.54 eA-3
Q175 0.743 0.475 0.125 !       0.54 eA-3
C176 0.789 0.243 0.702 !       0.54 eA-3
Q177 0.178 1.003 0.669 !       0.54 eA-3
Q178 0.190 0.021 0.019 !       0.54 eA-3
Q179 0.770 0.348 0.777 !       0.54 eA-3
Q180 0.717 0.569 0.715 !       0.53 eA-3
Q181 0.196 0.420 0.376 !       0.53 eA-3
Q182 0.933 0.173 0.049 !       0.53 eA-3
Q183 0.114 0.844 0.749 !       0.53 eA-3
C184 0.917 0.245 0.781 !       0.52 eA-3
Q185 0.695 0.749 0.374 !       0.52 eA-3
C186 0.786 0.293 0.803 !       0.52 eA-3
Q187 0.180 0.684 0.231 !       0.52 eA-3
Q188 0.699 0.754 0.797 !       0.52 eA-3
Q189 0.473 0.332 0.459 !       0.51 eA-3
Q190 0.219 0.066 0.759 !       0.51 eA-3
Q191 0.841 0.527 0.579 !       0.51 eA-3
Q192 0.911 0.562 0.795 !       0.51 eA-3
Q193 0.619 0.092 0.707 !       0.51 eA-3
Q194 0.159 0.953 0.910 !       0.50 eA-3
Q195 0.933 0.244 0.453 !       0.50 eA-3
Q196 0.916 0.953 0.854 !       0.50 eA-3
Q197 0.539 0.469 0.223 !       0.50 eA-3
;
_refine_diff_density_max 3.569
_refine_diff_density_min -1.481
_refine_diff_density_rms 0.234
_refine_ls_extinction_method none
_refine_ls_goodness_of_fit_ref 2.570
_refine_ls_hydrogen_treatment constr
_refine_ls_matrix_type full
_refine_ls_number_parameters 288
_refine_ls_number_reflns 5141
_refine_ls_number_restraints 24
_refine_ls_restrained_S_all 2.585
_refine_ls_R_factor_all 0.2521
_refine_ls_R_factor_gt 0.2058
_refine_ls_shift/su_max 0.000
_refine_ls_shift/su_mean 0.000
_refine_ls_structure_factor_coef Fsqd
_refine_ls_weighting_details 'w=1/[\s^2^(Fo^2^)+(0.2000P)^2^] where P=(Fo^2^+2Fc^2^)/3'
_refine_ls_weighting_scheme calc
_refine_ls_wR_factor_gt 0.5533
_refine_ls_wR_factor_ref 0.5896
_reflns_Friedel_coverage 0.000
_reflns_number_gt 3327
_reflns_number_total 5141
_reflns_threshold_expression 'I > 2\s(I)'
_cod_data_source_file ac5b00772_si_001.cif
_cod_data_source_block H4TTPA
_cod_depositor_comments
;
The following automatic conversions were performed:

'_space_group_crystal_system' value 'Monoclinic' changed to
'monoclinic' according to the built-in table from CIF Core dictionary
named 'cif_core.dic' version 2.4.1 from 2010-06-29.

'_exptl_absorpt_correction_type' value 'Multi-scan' changed to
'multi-scan' according to the built-in table from CIF Core dictionary
named 'cif_core.dic' version 2.4.1 from 2010-06-29.

Automatic conversion script
Id: cif_fix_values 5376 2017-05-30 11:51:03Z andrius 
;
_cod_database_code 1552955
_shelx_space_group_comment
;
The symmetry employed for this shelxl refinement is uniquely defined
by the following loop, which should always be used as a source of
symmetry information in preference to the above space-group names.
They are only intended as comments.
;
_shelx_estimated_absorpt_t_min 0.919
_shelx_estimated_absorpt_t_max 0.958
_shelxl_version_number 2014-3

loop_
_space_group_symop_operation_xyz
'x, y, z'
'-x, y+1/2, -z'
'-x, -y, -z'
'x, -y-1/2, z'

loop_
_atom_site_label
_atom_site_type_symbol
_atom_site_fract_x
_atom_site_fract_y
_atom_site_fract_z
_atom_site_U_iso_or_equiv
_atom_site_adp_type
_atom_site_occupancy
_atom_site_site_symmetry_order
_atom_site_calc_flag
_atom_site_refinement_flags_posn
_atom_site_refinement_flags_adp
_atom_site_refinement_flags_occupancy
P1 P 1.3199(4) 0.57932(19) 0.4208(3) 0.0965(16) Uani 1 1 d D . .
P2 P -0.2946(4) 0.5896(2) 0.0651(3) 0.0867(14) Uani 1 1 d D . .
O1 O 1.4844(16) 0.5511(8) 0.4376(8) 0.179(3) Uiso 1 1 d D U .
O2 O 1.2888(19) 0.6285(8) 0.4793(7) 0.179(3) Uiso 1 1 d D U .
O3 O 1.3031(19) 0.6188(7) 0.3430(7) 0.179(3) Uiso 1 1 d D U .
O4 O -0.3647(18) 0.6144(8) 0.1303(7) 0.179(3) Uiso 1 1 d D U .
O5 O -0.4247(16) 0.5578(8) 0.0034(8) 0.179(3) Uiso 1 1 d D U .
O6 O -0.2197(19) 0.6449(7) 0.0266(8) 0.179(3) Uiso 1 1 d D U .
N1 N 0.7324(12) 0.2500 0.3204(6) 0.041(3) Uani 1 2 d S T P
H1 H 0.6527 0.2500 0.2784 0.050 Uiso 1 2 calc R U P
N2 N 0.4916(8) 0.3602(4) 0.2658(4) 0.0415(19) Uani 1 1 d . . .
H2 H 0.4754 0.3209 0.2877 0.050 Uiso 1 1 calc R U .
N3 N 0.2513(12) 0.2500 0.1949(7) 0.044(3) Uani 1 2 d S T P
H3 H 0.3581 0.2500 0.2009 0.053 Uiso 1 2 calc R U P
C1 C 0.9213(11) 0.2839(4) 0.4289(6) 0.048(2) Uani 1 1 d . . .
H1A H 0.9860 0.3118 0.4682 0.057 Uiso 1 1 calc R U .
C2 C 0.8092(10) 0.3084(4) 0.3609(6) 0.042(2) Uani 1 1 d . . .
C3 C 0.7796(10) 0.3733(4) 0.3318(6) 0.043(2) Uani 1 1 d . . .
C4 C 0.6336(10) 0.3938(4) 0.2792(6) 0.043(2) Uani 1 1 d . . .
C5 C 0.6109(12) 0.4545(5) 0.2296(6) 0.052(3) Uani 1 1 d . . .
H5 H 0.6914 0.4878 0.2260 0.062 Uiso 1 1 calc R U .
C6 C 0.4583(12) 0.4549(5) 0.1906(6) 0.056(3) Uani 1 1 d . . .
H6 H 0.4099 0.4886 0.1536 0.067 Uiso 1 1 calc R U .
C7 C 0.3762(10) 0.3947(4) 0.2141(6) 0.044(2) Uani 1 1 d . . .
C8 C 0.2134(10) 0.3748(4) 0.1869(5) 0.040(2) Uani 1 1 d . . .
C9 C 0.1577(10) 0.3067(4) 0.1896(5) 0.040(2) Uani 1 1 d . . .
C10 C -0.0056(10) 0.2851(4) 0.1868(6) 0.045(2) Uani 1 1 d . . .
H10 H -0.0975 0.3138 0.1852 0.053 Uiso 1 1 calc R U .
C11 C 0.9082(11) 0.4245(5) 0.3597(6) 0.048(2) Uani 1 1 d . . .
C12 C 1.0743(11) 0.4075(4) 0.3649(6) 0.047(2) Uani 1 1 d . . .
H12 H 1.1004 0.3625 0.3515 0.056 Uiso 1 1 calc R U .
C13 C 1.1948(12) 0.4513(4) 0.3873(6) 0.052(3) Uani 1 1 d . . .
H13 H 1.3048 0.4368 0.3933 0.063 Uiso 1 1 calc R U .
C14 C 1.1590(14) 0.5179(6) 0.4019(8) 0.069(3) Uani 1 1 d . . .
C15 C 0.9981(13) 0.5399(5) 0.3988(7) 0.069(3) Uani 1 1 d . . .
H15 H 0.9739 0.5856 0.4108 0.083 Uiso 1 1 calc R U .
C16 C 0.8740(12) 0.4903(5) 0.3770(7) 0.059(3) Uani 1 1 d . . .
H16 H 0.7637 0.5032 0.3743 0.070 Uiso 1 1 calc R U .
C17 C 0.0980(11) 0.4280(5) 0.1541(6) 0.049(2) Uani 1 1 d . . .
C18 C 0.0989(11) 0.4915(5) 0.1890(6) 0.051(3) Uani 1 1 d . . .
H18 H 0.1817 0.5016 0.2340 0.061 Uiso 1 1 calc R U .
C19 C -0.0154(13) 0.5406(5) 0.1611(7) 0.059(3) Uani 1 1 d . . .
H19 H -0.0093 0.5839 0.1864 0.071 Uiso 1 1 calc R U .
C20 C -0.1358(13) 0.5279(6) 0.0982(8) 0.069(4) Uani 1 1 d . . .
C21 C -0.1438(13) 0.4670(6) 0.0597(7) 0.072(4) Uani 1 1 d . . .
H21 H -0.2286 0.4597 0.0147 0.086 Uiso 1 1 calc R U .
C22 C -0.0296(11) 0.4142(6) 0.0846(6) 0.059(3) Uani 1 1 d . . .
H22 H -0.0357 0.3719 0.0574 0.071 Uiso 1 1 calc R U .
S1 S 0.4189(4) 0.2500 0.4448(2) 0.0459(10) Uani 1 2 d DS T P
O7 O 0.5752(14) 0.2500 0.4955(8) 0.128(2) Uiso 1 2 d DS U P
O8 O 0.2994(15) 0.2500 0.4934(8) 0.128(2) Uiso 1 2 d DS U P
O9 O 0.4010(13) 0.3132(6) 0.4022(7) 0.128(2) Uiso 1 1 d D U .
S2 S 0.5588(4) 0.2500 0.0752(2) 0.0540(11) Uani 1 2 d DS T P
O10 O 0.3911(14) 0.2500 0.0367(8) 0.128(2) Uiso 1 2 d DS U P
O11 O 0.6212(13) 0.3169(5) 0.0598(7) 0.128(2) Uiso 1 1 d D U .
O12 O 0.5652(18) 0.2500 0.1594(6) 0.128(2) Uiso 1 2 d DS U P

loop_
_atom_site_aniso_label
_atom_site_aniso_U_11
_atom_site_aniso_U_22
_atom_site_aniso_U_33
_atom_site_aniso_U_23
_atom_site_aniso_U_13
_atom_site_aniso_U_12
P1 0.057(2) 0.067(2) 0.164(4) -0.042(2) 0.018(2) -0.0253(17)
P2 0.058(2) 0.081(2) 0.115(3) 0.049(2) 0.004(2) 0.0175(17)
N1 0.023(5) 0.042(6) 0.054(7) 0.000 -0.005(5) 0.000
N2 0.035(4) 0.032(4) 0.052(5) 0.005(3) -0.005(3) -0.003(3)
N3 0.025(5) 0.037(5) 0.065(7) 0.000 -0.008(5) 0.000
C1 0.034(5) 0.042(5) 0.056(6) 0.004(4) -0.019(4) -0.008(4)
C2 0.020(4) 0.042(5) 0.057(6) -0.003(4) -0.007(4) 0.003(4)
C3 0.025(5) 0.036(5) 0.062(6) -0.004(4) -0.004(4) 0.002(4)
C4 0.027(5) 0.038(5) 0.058(6) 0.006(4) -0.006(4) -0.002(4)
C5 0.046(6) 0.040(5) 0.063(6) 0.011(4) -0.006(5) -0.001(4)
C6 0.051(6) 0.042(5) 0.065(6) 0.013(5) -0.010(5) 0.001(4)
C7 0.029(5) 0.038(5) 0.058(6) 0.000(4) -0.005(4) -0.008(4)
C8 0.033(5) 0.043(5) 0.040(5) 0.002(4) -0.005(4) -0.005(4)
C9 0.024(4) 0.034(4) 0.055(6) -0.002(4) -0.006(4) -0.002(3)
C10 0.027(5) 0.042(5) 0.058(6) -0.001(4) -0.008(4) 0.002(4)
C11 0.033(5) 0.037(5) 0.061(6) 0.004(4) -0.017(4) -0.004(4)
C12 0.041(5) 0.035(5) 0.062(6) -0.004(4) 0.003(5) 0.003(4)
C13 0.034(5) 0.041(5) 0.077(7) -0.011(5) -0.001(5) -0.010(4)
C14 0.051(7) 0.059(7) 0.084(8) -0.007(6) -0.020(6) -0.014(5)
C15 0.054(7) 0.042(6) 0.100(9) -0.020(6) -0.013(6) -0.017(5)
C16 0.033(5) 0.046(6) 0.086(8) -0.014(5) -0.014(5) -0.002(4)
C17 0.039(5) 0.049(5) 0.051(6) 0.014(4) -0.014(4) 0.002(4)
C18 0.034(5) 0.040(5) 0.073(7) 0.006(5) -0.004(5) 0.005(4)
C19 0.062(7) 0.040(5) 0.071(7) 0.011(5) 0.000(6) 0.011(5)
C20 0.040(6) 0.055(7) 0.099(9) 0.031(6) -0.013(6) -0.002(5)
C21 0.044(6) 0.075(8) 0.079(8) 0.029(7) -0.026(6) 0.005(5)
C22 0.034(5) 0.065(6) 0.069(7) 0.022(5) -0.014(5) -0.007(5)
S1 0.0326(18) 0.0369(17) 0.061(2) 0.000 -0.0067(15) 0.000
S2 0.040(2) 0.058(2) 0.054(2) 0.000 -0.0127(16) 0.000

loop_
_atom_type_symbol
_atom_type_description
_atom_type_scat_dispersion_real
_atom_type_scat_dispersion_imag
_atom_type_scat_source
C C 0.0033 0.0016 'International Tables Vol C Tables 4.2.6.8 and 6.1.1.4'
H H 0.0000 0.0000 'International Tables Vol C Tables 4.2.6.8 and 6.1.1.4'
N N 0.0061 0.0033 'International Tables Vol C Tables 4.2.6.8 and 6.1.1.4'
O O 0.0106 0.0060 'International Tables Vol C Tables 4.2.6.8 and 6.1.1.4'
P P 0.1023 0.0942 'International Tables Vol C Tables 4.2.6.8 and 6.1.1.4'
S S 0.1246 0.1234 'International Tables Vol C Tables 4.2.6.8 and 6.1.1.4'

loop_
_geom_angle_atom_site_label_1
_geom_angle_atom_site_label_2
_geom_angle_atom_site_label_3
_geom_angle
_geom_angle_site_symmetry_1
_geom_angle_site_symmetry_3
O2 P1 O1 114.1(7) . .
O2 P1 O3 105.8(7) . .
O1 P1 O3 106.4(7) . .
O2 P1 C14 109.8(9) . .
O1 P1 C14 115.4(8) . .
O3 P1 C14 104.4(8) . .
O4 P2 O6 112.1(7) . .
O4 P2 O5 109.7(7) . .
O6 P2 O5 107.6(7) . .
O4 P2 C20 111.7(8) . .
O6 P2 C20 106.3(8) . .
O5 P2 C20 109.3(8) . .
C2 N1 C2 107.0(9) 4_565 .
C2 N1 H1 126.5 4_565 .
C2 N1 H1 126.5 . .
C4 N2 C7 111.0(8) . .
C4 N2 H2 124.5 . .
C7 N2 H2 124.5 . .
C9 N3 C9 110.5(10) 4_565 .
C9 N3 H3 124.7 4_565 .
C9 N3 H3 124.7 . .
C1 C1 C2 109.7(5) 4_565 .
C1 C1 H1A 125.2 4_565 .
C2 C1 H1A 125.2 . .
C3 C2 N1 122.4(8) . .
C3 C2 C1 130.7(8) . .
N1 C2 C1 106.7(7) . .
C2 C3 C4 124.2(8) . .
C2 C3 C11 116.4(7) . .
C4 C3 C11 119.3(7) . .
N2 C4 C3 126.1(8) . .
N2 C4 C5 107.2(7) . .
C3 C4 C5 126.7(8) . .
C6 C5 C4 107.6(8) . .
C6 C5 H5 126.2 . .
C4 C5 H5 126.2 . .
C5 C6 C7 108.4(8) . .
C5 C6 H6 125.8 . .
C7 C6 H6 125.8 . .
N2 C7 C8 126.6(8) . .
N2 C7 C6 105.7(7) . .
C8 C7 C6 127.6(8) . .
C7 C8 C9 123.7(8) . .
C7 C8 C17 117.0(8) . .
C9 C8 C17 119.3(8) . .
N3 C9 C8 125.8(8) . .
N3 C9 C10 107.3(8) . .
C8 C9 C10 126.8(8) . .
C10 C10 C9 107.3(5) 4_565 .
C10 C10 H10 126.3 4_565 .
C9 C10 H10 126.3 . .
C16 C11 C12 117.0(8) . .
C16 C11 C3 122.7(8) . .
C12 C11 C3 120.2(8) . .
C13 C12 C11 123.3(9) . .
C13 C12 H12 118.3 . .
C11 C12 H12 118.3 . .
C12 C13 C14 119.2(10) . .
C12 C13 H13 120.4 . .
C14 C13 H13 120.4 . .
C13 C14 C15 121.9(9) . .
C13 C14 P1 119.2(9) . .
C15 C14 P1 118.8(8) . .
C14 C15 C16 116.5(10) . .
C14 C15 H15 121.8 . .
C16 C15 H15 121.8 . .
C11 C16 C15 122.0(9) . .
C11 C16 H16 119.0 . .
C15 C16 H16 119.0 . .
C18 C17 C8 122.1(8) . .
C18 C17 C22 117.6(8) . .
C8 C17 C22 120.2(9) . .
C19 C18 C17 122.5(9) . .
C19 C18 H18 118.8 . .
C17 C18 H18 118.8 . .
C20 C19 C18 120.5(10) . .
C20 C19 H19 119.8 . .
C18 C19 H19 119.8 . .
C19 C20 C21 120.7(10) . .
C19 C20 P2 120.9(10) . .
C21 C20 P2 118.3(8) . .
C20 C21 C22 122.0(10) . .
C20 C21 H21 119.0 . .
C22 C21 H21 119.0 . .
C21 C22 C17 116.8(11) . .
C21 C22 H22 121.6 . .
C17 C22 H22 121.6 . .
O7 S1 O8 108.0(7) . .
O7 S1 O9 107.6(5) . .
O8 S1 O9 106.6(5) . .
O7 S1 O9 107.6(5) . 4_565
O8 S1 O9 106.6(5) . 4_565
O9 S1 O9 119.9(10) . 4_565
O10 S2 O12 107.4(7) . .
O10 S2 O11 105.8(5) . 4_565
O12 S2 O11 103.9(5) . 4_565
O10 S2 O11 105.8(5) . .
O12 S2 O11 103.9(5) . .
O11 S2 O11 128.6(10) 4_565 .

loop_
_geom_bond_atom_site_label_1
_geom_bond_atom_site_label_2
_geom_bond_distance
_geom_bond_site_symmetry_2
P1 O2 1.455(11) .
P1 O1 1.459(11) .
P1 O3 1.529(11) .
P1 C14 1.788(11) .
P2 O4 1.450(11) .
P2 O6 1.476(11) .
P2 O5 1.496(11) .
P2 C20 1.804(11) .
N1 C2 1.425(10) 4_565
N1 C2 1.425(10) .
N1 H1 0.8800 .
N2 C4 1.339(10) .
N2 C7 1.355(10) .
N2 H2 0.8800 .
N3 C9 1.353(10) 4_565
N3 C9 1.353(10) .
N3 H3 0.8800 .
C1 C1 1.330(17) 4_565
C1 C2 1.427(12) .
C1 H1A 0.9500 .
C2 C3 1.371(12) .
C3 C4 1.425(12) .
C3 C11 1.481(12) .
C4 C5 1.453(12) .
C5 C6 1.319(13) .
C5 H5 0.9500 .
C6 C7 1.464(13) .
C6 H6 0.9500 .
C7 C8 1.406(12) .
C8 C9 1.418(12) .
C8 C17 1.458(12) .
C9 C10 1.425(12) .
C10 C10 1.376(18) 4_565
C10 H10 0.9500 .
C11 C16 1.367(13) .
C11 C12 1.417(13) .
C12 C13 1.322(12) .
C12 H12 0.9500 .
C13 C14 1.375(14) .
C13 H13 0.9500 .
C14 C15 1.406(16) .
C15 C16 1.419(13) .
C15 H15 0.9500 .
C16 H16 0.9500 .
C17 C18 1.381(14) .
C17 C22 1.459(13) .
C18 C19 1.376(13) .
C18 H18 0.9500 .
C19 C20 1.346(15) .
C19 H19 0.9500 .
C20 C21 1.360(17) .
C21 C22 1.416(14) .
C21 H21 0.9500 .
C22 H22 0.9500 .
S1 O7 1.419(10) .
S1 O8 1.429(11) .
S1 O9 1.433(9) .
S1 O9 1.433(9) 4_565
S2 O10 1.428(11) .
S2 O12 1.439(10) .
S2 O11 1.456(9) 4_565
S2 O11 1.456(9) .

loop_
_geom_hbond_atom_site_label_D
_geom_hbond_atom_site_label_H
_geom_hbond_atom_site_label_A
_geom_hbond_distance_DH
_geom_hbond_distance_HA
_geom_hbond_distance_DA
_geom_hbond_angle_DHA
N1 H1 O12 0.88 2.03 2.842(15) 152.7
N2 H2 O9 0.88 2.19 2.766(13) 122.8
N3 H3 O12 0.88 2.01 2.818(18) 153.0

loop_
_geom_torsion_atom_site_label_1
_geom_torsion_atom_site_label_2
_geom_torsion_atom_site_label_3
_geom_torsion_atom_site_label_4
_geom_torsion
_geom_torsion_site_symmetry_1
_geom_torsion_site_symmetry_4
C2 N1 C2 C3 171.4(6) 4_565 .
C2 N1 C2 C1 -4.8(13) 4_565 .
C1 C1 C2 C3 -172.7(9) 4_565 .
C1 C1 C2 N1 3.0(8) 4_565 .
N1 C2 C3 C4 25.4(15) . .
C1 C2 C3 C4 -159.5(11) . .
N1 C2 C3 C11 -156.4(9) . .
C1 C2 C3 C11 18.7(16) . .
C7 N2 C4 C3 178.2(9) . .
C7 N2 C4 C5 -2.3(11) . .
C2 C3 C4 N2 17.5(16) . .
C11 C3 C4 N2 -160.7(10) . .
C2 C3 C4 C5 -161.9(10) . .
C11 C3 C4 C5 20.0(15) . .
N2 C4 C5 C6 1.1(11) . .
C3 C4 C5 C6 -179.5(10) . .
C4 C5 C6 C7 0.5(12) . .
C4 N2 C7 C8 -179.7(9) . .
C4 N2 C7 C6 2.6(11) . .
C5 C6 C7 N2 -1.8(12) . .
C5 C6 C7 C8 -179.5(10) . .
N2 C7 C8 C9 -20.4(16) . .
C6 C7 C8 C9 156.8(10) . .
N2 C7 C8 C17 159.8(10) . .
C6 C7 C8 C17 -23.0(15) . .
C9 N3 C9 C8 -175.0(6) 4_565 .
C9 N3 C9 C10 4.6(14) 4_565 .
C7 C8 C9 N3 -21.2(16) . .
C17 C8 C9 N3 158.7(10) . .
C7 C8 C9 C10 159.3(10) . .
C17 C8 C9 C10 -20.9(15) . .
N3 C9 C10 C10 -2.7(9) . 4_565
C8 C9 C10 C10 176.9(8) . 4_565
C2 C3 C11 C16 -141.0(11) . .
C4 C3 C11 C16 37.4(15) . .
C2 C3 C11 C12 42.8(14) . .
C4 C3 C11 C12 -138.8(10) . .
C16 C11 C12 C13 1.8(16) . .
C3 C11 C12 C13 178.3(10) . .
C11 C12 C13 C14 -4.2(17) . .
C12 C13 C14 C15 4.4(18) . .
C12 C13 C14 P1 -172.7(9) . .
O2 P1 C14 C13 -144.3(11) . .
O1 P1 C14 C13 -13.7(14) . .
O3 P1 C14 C13 102.6(11) . .
O2 P1 C14 C15 38.5(13) . .
O1 P1 C14 C15 169.1(11) . .
O3 P1 C14 C15 -74.5(12) . .
C13 C14 C15 C16 -2.3(19) . .
P1 C14 C15 C16 174.8(9) . .
C12 C11 C16 C15 0.3(17) . .
C3 C11 C16 C15 -176.0(11) . .
C14 C15 C16 C11 -0.1(18) . .
C7 C8 C17 C18 -42.4(14) . .
C9 C8 C17 C18 137.7(10) . .
C7 C8 C17 C22 140.9(10) . .
C9 C8 C17 C22 -38.9(14) . .
C8 C17 C18 C19 -176.2(10) . .
C22 C17 C18 C19 0.6(16) . .
C17 C18 C19 C20 1.0(17) . .
C18 C19 C20 C21 -2.0(19) . .
C18 C19 C20 P2 175.6(9) . .
O4 P2 C20 C19 -49.3(12) . .
O6 P2 C20 C19 73.2(12) . .
O5 P2 C20 C19 -171.0(11) . .
O4 P2 C20 C21 128.3(12) . .
O6 P2 C20 C21 -109.1(12) . .
O5 P2 C20 C21 6.7(13) . .
C19 C20 C21 C22 1(2) . .
P2 C20 C21 C22 -176.3(9) . .
C20 C21 C22 C17 0.1(17) . .
C18 C17 C22 C21 -1.1(15) . .
C8 C17 C22 C21 175.7(10) . .

loop_
_platon_squeeze_void_nr
_platon_squeeze_void_average_x
_platon_squeeze_void_average_y
_platon_squeeze_void_average_z
_platon_squeeze_void_volume
_platon_squeeze_void_count_electrons
_platon_squeeze_void_content
1 -0.187 0.250 -0.224 301 62 ' '
2 0.126 0.750 0.224 301 62 ' '
